data_7056659
loop_
_publ_author_name
'Martins, Marcos A. P.'
'Zimmer, Ge\'orgia Cristiane'
'Rodrigues, Leticia V.'
'Orlando, Tain\'ara'
'Buriol, Lilian'
'Alajarin, Mateo'
'Berna, Jose'
'Frizzo, Clarissa Piccinin'
'Bonacorso, Helio Gauze'
'Zanatta, Nilo'

_publ_section_title
;
 Competition Between the Donor and Acceptor Hydrogen Bonds of the Threads
 in the Formation of [2]Rotaxane by Clipping Reaction
;
_journal_name_full 'New J. Chem.'
_journal_paper_doi 10.1039/C7NJ02443F
_journal_year 2017
_chemical_formula_moiety 'C31 H33 Cl N5 O4'
_chemical_formula_sum 'C31 H33 Cl N5 O4'
_chemical_formula_weight 575.07
_chemical_melting_point 'up 523K'
_chemical_name_common rotaxane
_chemical_name_systematic
;
 ?
;
_space_group_IT_number 2
_symmetry_cell_setting triclinic
_symmetry_space_group_name_Hall '-P 1'
_symmetry_space_group_name_H-M 'P -1'
_atom_sites_solution_hydrogens geom
_atom_sites_solution_primary direct
_atom_sites_solution_secondary difmap
_audit_conform_dict_location ftp://ftp.iucr.org/pub/cif_core.dic
_audit_conform_dict_name cif_core.dic
_audit_conform_dict_version 2.3
_audit_creation_date 2014-10-15T15:48:08-00:00
_audit_creation_method 'WinGX routine CIF_UPDATE'
_audit_update_record
;
2017-09-21 deposited with the CCDC.
2017-10-04 downloaded from the CCDC.
;
_cell_angle_alpha 80.519(4)
_cell_angle_beta 73.258(4)
_cell_angle_gamma 76.892(4)
_cell_formula_units_Z 2
_cell_length_a 9.6985(7)
_cell_length_b 11.4602(9)
_cell_length_c 14.9575(12)
_cell_measurement_reflns_used 9965
_cell_measurement_temperature 100(2)
_cell_measurement_theta_max 26.42
_cell_measurement_theta_min 2.443
_cell_volume 1541.7(2)
_computing_cell_refinement 'BRUKER SANT'
_computing_data_collection 'BRUKER APEX-II'
_computing_data_reduction 'BRUKER SOFTWARE'
_computing_molecular_graphics 'ORTEP-3 (Farrugia, 2000)'
_computing_publication_material 'SHELXL-97 (Sheldrick, 1997)'
_computing_structure_refinement 'SHELXL-97 (Sheldrick, 1997)'
_computing_structure_solution 'SHELXL97 (Sheldrick, 1997)'
_diffrn_ambient_temperature 100(2)
_diffrn_detector_area_resol_mean none
_diffrn_measured_fraction_theta_full 0.977
_diffrn_measured_fraction_theta_max 0.977
_diffrn_measurement_device_type 'X8 APEX II'
_diffrn_measurement_method 'phi and omega scans'
_diffrn_radiation_monochromator graphite
_diffrn_radiation_type MoK\a
_diffrn_radiation_wavelength 0.71073
_diffrn_reflns_av_R_equivalents 0.0446
_diffrn_reflns_av_unetI/netI 0.0379
_diffrn_reflns_limit_h_max 12
_diffrn_reflns_limit_h_min -12
_diffrn_reflns_limit_k_max 14
_diffrn_reflns_limit_k_min -14
_diffrn_reflns_limit_l_max 19
_diffrn_reflns_limit_l_min -19
_diffrn_reflns_number 43020
_diffrn_reflns_theta_full 27.24
_diffrn_reflns_theta_max 27.24
_diffrn_reflns_theta_min 1.83
_diffrn_standards_decay_% none
_diffrn_standards_interval_count none
_diffrn_standards_interval_time none
_diffrn_standards_number none
_exptl_absorpt_coefficient_mu 0.166
_exptl_absorpt_correction_T_max 0.9184
_exptl_absorpt_correction_T_min 0.6432
_exptl_absorpt_correction_type gaussian
_exptl_absorpt_process_details 'XPREP (Bruker, 2006)'
_exptl_crystal_colour colourless
_exptl_crystal_density_diffrn 1.239
_exptl_crystal_density_meas ?
_exptl_crystal_density_method 'not measured'
_exptl_crystal_description block
_exptl_crystal_F_000 606
_exptl_crystal_size_max 0.302
_exptl_crystal_size_mid 0.206
_exptl_crystal_size_min 0.122
_refine_diff_density_max 0.291
_refine_diff_density_min -0.692
_refine_diff_density_rms 0.056
_refine_ls_extinction_coef none
_refine_ls_extinction_method none
_refine_ls_goodness_of_fit_ref 1.082
_refine_ls_hydrogen_treatment constr
_refine_ls_matrix_type full
_refine_ls_number_parameters 372
_refine_ls_number_reflns 6748
_refine_ls_number_restraints 2
_refine_ls_restrained_S_all 1.154
_refine_ls_R_factor_all 0.0676
_refine_ls_R_factor_gt 0.0506
_refine_ls_shift/su_max 0.002
_refine_ls_shift/su_mean 0
_refine_ls_structure_factor_coef Fsqd
_refine_ls_weighting_details 'calc w=1/[\s^2^(Fo^2^)+(0.0876P)^2^+0.1699P] where P=(Fo^2^+2Fc^2^)/3'
_refine_ls_weighting_scheme calc
_refine_ls_wR_factor_gt 0.1417
_refine_ls_wR_factor_ref 0.1495
_reflns_number_gt 5116
_reflns_number_total 6748
_reflns_threshold_expression >2sigma(I)
_cod_data_source_file c7nj02443f2.cif
_cod_data_source_block compound_10e
_cod_depositor_comments
;
The following automatic conversions were performed:

'_exptl_crystal_density_meas' value 'none' was changed to '?' - the
value is perceived as not measured.

Automatic conversion script
Id: cif_fix_values 4973 2017-02-22 13:04:09Z antanas 
;
_cod_original_sg_symbol_Hall -P1
_cod_original_sg_symbol_H-M P-1
_cod_database_code 7056659
_exptl_absorpt_special_details
;
 XPREP (Bruker, 2006) was used to perform the Gaussian absorption
        correction based on the face-indexed crystal size
;

loop_
_symmetry_equiv_pos_as_xyz
'x, y, z'
'-x, -y, -z'

loop_
_atom_site_label
_atom_site_type_symbol
_atom_site_fract_x
_atom_site_fract_y
_atom_site_fract_z
_atom_site_U_iso_or_equiv
_atom_site_adp_type
_atom_site_occupancy
_atom_site_symmetry_multiplicity
_atom_site_calc_flag
_atom_site_refinement_flags
C2 C 0.52034(19) 0.31471(16) 0.61987(13) 0.0228(4) Uani 1 1 d .
C4 C 0.6877(2) 0.41948(17) 0.49326(15) 0.0274(4) Uani 1 1 d .
H4A H 0.6541 0.481 0.5362 0.033 Uiso 1 1 calc R
H4B H 0.6617 0.4543 0.4353 0.033 Uiso 1 1 calc R
C5 C 0.85274(19) 0.38293(15) 0.47313(14) 0.0231(4) Uani 1 1 d .
C6 C 0.9386(2) 0.36977(17) 0.38190(14) 0.0256(4) Uani 1 1 d .
H6 H 0.8941 0.3828 0.3328 0.031 Uiso 1 1 calc R
C7 C 1.0898(2) 0.33734(17) 0.36356(14) 0.0265(4) Uani 1 1 d .
H7 H 1.1457 0.3285 0.3022 0.032 Uiso 1 1 calc R
C8 C 1.15915(19) 0.31787(16) 0.43548(14) 0.0241(4) Uani 1 1 d .
C9 C 1.0729(2) 0.33113(17) 0.52707(14) 0.0269(4) Uani 1 1 d .
H9 H 1.1172 0.3182 0.5762 0.032 Uiso 1 1 calc R
C10 C 0.9217(2) 0.36346(17) 0.54518(14) 0.0267(4) Uani 1 1 d .
H10 H 0.8656 0.3722 0.6065 0.032 Uiso 1 1 calc R
C11 C 1.3243(2) 0.28690(17) 0.41608(16) 0.0288(4) Uani 1 1 d .
H11A H 1.367 0.3414 0.3639 0.035 Uiso 1 1 calc R
H11B H 1.3526 0.2983 0.4707 0.035 Uiso 1 1 calc R
C13 C 1.52591(19) 0.11789(17) 0.38276(13) 0.0224(4) Uani 1 1 d .
C14 C 1.58303(19) -0.00733(17) 0.35604(13) 0.0233(4) Uani 1 1 d .
C15 C 1.7289(2) -0.03342(19) 0.30408(15) 0.0304(4) Uani 1 1 d .
H15 H 1.786 0.0257 0.2891 0.037 Uiso 1 1 calc R
C16 C 1.7892(2) -0.14675(19) 0.27463(15) 0.0342(5) Uani 1 1 d .
H16 H 1.8861 -0.1632 0.2391 0.041 Uiso 1 1 calc R
C17 C 1.7055(2) -0.23536(18) 0.29803(14) 0.0276(4) Uani 1 1 d .
H17 H 1.7455 -0.3108 0.2768 0.033 Uiso 1 1 calc R
C18 C 1.56155(19) -0.21261(16) 0.35313(12) 0.0220(4) Uani 1 1 d .
C19 C 1.49996(19) -0.09779(16) 0.38162(12) 0.0214(4) Uani 1 1 d .
H19 H 1.4034 -0.0817 0.4177 0.026 Uiso 1 1 calc R
C20 C 0.9660(2) 0.01228(17) 0.45851(14) 0.0287(4) Uani 1 1 d .
C22 C 1.16509(18) -0.02982(16) 0.31707(12) 0.0206(4) Uani 1 1 d .
C23 C 1.24316(19) -0.11316(16) 0.24477(13) 0.0226(4) Uani 1 1 d .
C24 C 1.38165(19) -0.10883(16) 0.18385(13) 0.0225(4) Uani 1 1 d .
H24 H 1.4407 -0.0534 0.1796 0.027 Uiso 1 1 calc R
C25 C 1.41214(19) -0.20375(17) 0.13168(13) 0.0235(4) Uani 1 1 d .
C251 C 1.55393(19) -0.24299(17) 0.06257(13) 0.0240(4) Uani 1 1 d .
C252 C 1.5855(2) -0.18288(18) -0.02727(14) 0.0299(4) Uani 1 1 d .
H252 H 1.5138 -0.1234 -0.0463 0.036 Uiso 1 1 calc R
C253 C 1.7235(2) -0.21078(19) -0.08918(14) 0.0325(5) Uani 1 1 d .
H253 H 1.7442 -0.1712 -0.1496 0.039 Uiso 1 1 calc R
C254 C 1.8291(2) -0.29870(19) -0.05888(14) 0.0298(4) Uani 1 1 d .
C255 C 1.8002(2) -0.35956(18) 0.02963(14) 0.0288(4) Uani 1 1 d .
H255 H 1.8725 -0.4187 0.0484 0.035 Uiso 1 1 calc R
C256 C 1.6618(2) -0.33173(18) 0.09088(13) 0.0261(4) Uani 1 1 d .
H256 H 1.6413 -0.3725 0.1509 0.031 Uiso 1 1 calc R
C261 C 1.2675(2) -0.36786(18) 0.12928(15) 0.0308(5) Uani 1 1 d .
C262 C 1.3546(2) -0.47969(19) 0.17244(18) 0.0412(5) Uani 1 1 d .
H26A H 1.4572 -0.4768 0.1512 0.062 Uiso 1 1 calc R
H26B H 1.338 -0.5504 0.1537 0.062 Uiso 1 1 calc R
H26C H 1.3235 -0.4823 0.2396 0.062 Uiso 1 1 calc R
C263 C 1.3152(3) -0.3592(2) 0.02252(17) 0.0468(6) Uani 1 1 d .
H26G H 1.4177 -0.3562 0.0011 0.07 Uiso 1 1 calc R
H26H H 1.2599 -0.2875 -0.0028 0.07 Uiso 1 1 calc R
H26I H 1.298 -0.4285 0.002 0.07 Uiso 1 1 calc R
C264 C 1.1046(2) -0.3716(2) 0.16286(19) 0.0443(6) Uani 1 1 d .
H26D H 1.0741 -0.3769 0.2302 0.066 Uiso 1 1 calc R
H26E H 1.0869 -0.4407 0.1423 0.066 Uiso 1 1 calc R
H26F H 1.05 -0.2997 0.1373 0.066 Uiso 1 1 calc R
N3 N 0.61296(16) 0.31856(14) 0.53385(11) 0.0248(3) Uani 1 1 d .
H3 H 0.6289 0.2593 0.5014 0.03 Uiso 1 1 calc R
N12 N 1.38281(16) 0.16281(14) 0.39376(11) 0.0239(3) Uani 1 1 d .
H12 H 1.3256 0.1189 0.3877 0.029 Uiso 1 1 calc R
N21 N 1.05023(17) -0.06200(14) 0.38363(11) 0.0277(4) Uani 1 1 d .
H21 H 1.0254 -0.1289 0.3821 0.033 Uiso 1 1 calc R
N26 N 1.29276(17) -0.25868(14) 0.16160(11) 0.0256(4) Uani 1 1 d .
N27 N 1.18899(17) -0.20412(14) 0.23149(11) 0.0272(4) Uani 1 1 d .
O1 O 1.50267(16) -0.39277(12) 0.32664(10) 0.0311(3) Uani 1 1 d .
O2 O 1.61133(14) 0.17754(12) 0.39298(10) 0.0295(3) Uani 1 1 d .
O3 O 1.20752(13) 0.06442(11) 0.31526(9) 0.0246(3) Uani 1 1 d .
O5 O 1.6771(2) -0.6085(2) 0.25330(17) 0.0816(7) Uani 1 1 d .
Cl1 Cl 2.00447(5) -0.33119(6) -0.13349(4) 0.04379(18) Uani 1 1 d .
H20A H 0.9566 0.101 0.4337 0.05 Uiso 1 1 d D
H20B H 0.8654 -0.0024 0.4808 0.05 Uiso 1 1 d D
H5A H 1.6055 -0.5357 0.2923 0.05 Uiso 1 1 d D
H5B H 1.6221 -0.6746 0.3024 0.05 Uiso 1 1 d D

loop_
_atom_site_aniso_label
_atom_site_aniso_U_11
_atom_site_aniso_U_22
_atom_site_aniso_U_33
_atom_site_aniso_U_23
_atom_site_aniso_U_13
_atom_site_aniso_U_12
C2 0.0222(8) 0.0183(9) 0.0272(10) -0.0057(7) -0.0076(7) 0.0013(7)
C4 0.0249(9) 0.0160(9) 0.0370(11) -0.0059(8) -0.0009(8) -0.0020(7)
C5 0.0256(9) 0.0117(8) 0.0299(10) -0.0052(7) -0.0016(7) -0.0043(7)
C6 0.0282(9) 0.0224(10) 0.0269(10) -0.0069(8) -0.0069(7) -0.0034(7)
C7 0.0289(9) 0.0226(10) 0.0256(10) -0.0080(8) -0.0001(7) -0.0053(7)
C8 0.0236(8) 0.0114(8) 0.0365(11) -0.0057(7) -0.0045(7) -0.0040(7)
C9 0.0343(10) 0.0197(9) 0.0288(11) -0.0022(8) -0.0102(8) -0.0067(8)
C10 0.0308(9) 0.0200(9) 0.0261(10) -0.0050(8) -0.0002(7) -0.0063(7)
C11 0.0256(9) 0.0166(9) 0.0454(12) -0.0087(8) -0.0075(8) -0.0050(7)
C13 0.0244(8) 0.0216(9) 0.0199(9) -0.0049(7) -0.0010(7) -0.0063(7)
C14 0.0235(8) 0.0231(10) 0.0217(9) -0.0066(7) -0.0031(7) -0.0022(7)
C15 0.0257(9) 0.0283(11) 0.0341(11) -0.0100(9) 0.0030(8) -0.0082(8)
C16 0.0215(9) 0.0347(12) 0.0392(12) -0.0127(9) 0.0059(8) -0.0022(8)
C17 0.0261(9) 0.0240(10) 0.0286(11) -0.0108(8) -0.0011(7) 0.0016(7)
C18 0.0233(8) 0.0208(9) 0.0201(9) -0.0050(7) -0.0042(7) -0.0007(7)
C19 0.0195(8) 0.0215(9) 0.0214(9) -0.0055(7) -0.0021(6) -0.0021(7)
C20 0.0266(9) 0.0242(10) 0.0280(11) -0.0119(8) 0.0076(7) -0.0027(7)
C22 0.0206(8) 0.0196(9) 0.0195(9) -0.0054(7) -0.0011(6) -0.0028(7)
C23 0.0230(8) 0.0203(9) 0.0217(10) -0.0054(7) 0.0005(7) -0.0047(7)
C24 0.0224(8) 0.0200(9) 0.0214(10) -0.0034(7) -0.0001(7) -0.0028(7)
C25 0.0229(8) 0.0238(10) 0.0196(9) -0.0043(7) 0.0006(7) -0.0025(7)
C251 0.0228(8) 0.0238(10) 0.0211(10) -0.0078(7) 0.0015(7) -0.0012(7)
C252 0.0259(9) 0.0288(11) 0.0263(11) -0.0017(8) 0.0006(7) 0.0019(8)
C253 0.0315(10) 0.0353(12) 0.0212(10) 0.0006(8) 0.0015(8) -0.0008(8)
C254 0.0242(9) 0.0353(11) 0.0234(10) -0.0105(8) 0.0030(7) 0.0005(8)
C255 0.0269(9) 0.0300(11) 0.0251(10) -0.0082(8) -0.0049(7) 0.0044(8)
C256 0.0284(9) 0.0281(10) 0.0179(9) -0.0044(8) -0.0009(7) -0.0028(8)
C261 0.0293(9) 0.0275(11) 0.0348(11) -0.0185(9) 0.0021(8) -0.0065(8)
C262 0.0405(12) 0.0263(11) 0.0555(15) -0.0149(10) -0.0050(10) -0.0060(9)
C263 0.0581(14) 0.0475(14) 0.0384(14) -0.0229(11) -0.0055(11) -0.0133(11)
C264 0.0285(10) 0.0445(14) 0.0636(16) -0.0338(12) -0.0006(10) -0.0091(9)
N3 0.0243(7) 0.0182(8) 0.0306(9) -0.0094(7) -0.0005(6) -0.0049(6)
N12 0.0241(7) 0.0166(8) 0.0317(9) -0.0079(6) -0.0052(6) -0.0042(6)
N21 0.0278(8) 0.0212(8) 0.0298(9) -0.0131(7) 0.0082(6) -0.0088(6)
N26 0.0260(8) 0.0236(8) 0.0236(8) -0.0113(7) 0.0035(6) -0.0042(6)
N27 0.0253(8) 0.0239(8) 0.0280(9) -0.0135(7) 0.0050(6) -0.0037(6)
O1 0.0428(8) 0.0212(7) 0.0281(8) -0.0106(6) -0.0047(6) -0.0036(6)
O2 0.0250(6) 0.0295(8) 0.0350(8) -0.0135(6) -0.0011(5) -0.0083(5)
O3 0.0243(6) 0.0199(7) 0.0279(7) -0.0086(5) -0.0003(5) -0.0050(5)
O5 0.0648(14) 0.0771(16) 0.0861(17) -0.0098(13) -0.0011(12) -0.0030(11)
Cl1 0.0270(3) 0.0585(4) 0.0309(3) -0.0088(3) 0.00738(19) 0.0057(2)

loop_
_atom_type_symbol
_atom_type_description
_atom_type_scat_dispersion_real
_atom_type_scat_dispersion_imag
_atom_type_scat_source
C C 0.0033 0.0016 'International Tables Vol C Tables 4.2.6.8 and 6.1.1.4'
H H 0 0 'International Tables Vol C Tables 4.2.6.8 and 6.1.1.4'
N N 0.0061 0.0033 'International Tables Vol C Tables 4.2.6.8 and 6.1.1.4'
O O 0.0106 0.006 'International Tables Vol C Tables 4.2.6.8 and 6.1.1.4'
Cl Cl 0.1484 0.1585 'International Tables Vol C Tables 4.2.6.8 and 6.1.1.4'

loop_
_geom_angle_atom_site_label_1
_geom_angle_atom_site_label_2
_geom_angle_atom_site_label_3
_geom_angle
_geom_angle_site_symmetry_1
_geom_angle_site_symmetry_3
O1 C2 N3 123.01(17) 2_756 .
O1 C2 C18 120.89(16) 2_756 2_756
N3 C2 C18 116.03(15) . 2_756
N3 C4 C5 112.70(15) . .
C10 C5 C6 118.69(17) . .
C10 C5 C4 120.65(17) . .
C6 C5 C4 120.66(18) . .
C7 C6 C5 120.53(18) . .
C6 C7 C8 120.92(18) . .
C7 C8 C9 118.50(17) . .
C7 C8 C11 121.50(18) . .
C9 C8 C11 119.97(18) . .
C10 C9 C8 120.43(18) . .
C9 C10 C5 120.92(18) . .
N12 C11 C8 112.17(15) . .
O2 C13 N12 122.05(17) . .
O2 C13 C14 119.74(16) . .
N12 C13 C14 118.20(16) . .
C19 C14 C15 119.43(17) . .
C19 C14 C13 123.65(16) . .
C15 C14 C13 116.90(17) . .
C16 C15 C14 120.47(18) . .
C17 C16 C15 119.94(17) . .
C16 C17 C18 120.46(17) . .
C17 C18 C19 119.58(17) . .
C17 C18 C2 117.63(16) . 2_756
C19 C18 C2 122.79(16) . 2_756
C14 C19 C18 120.04(16) . .
N21 C20 C20 112.09(19) . 2_756
O3 C22 N21 122.39(16) . .
O3 C22 C23 120.10(15) . .
N21 C22 C23 117.50(16) . .
N27 C23 C24 111.56(16) . .
N27 C23 C22 123.29(16) . .
C24 C23 C22 125.13(17) . .
C25 C24 C23 105.26(16) . .
N26 C25 C24 106.57(15) . .
N26 C25 C251 127.95(16) . .
C24 C25 C251 125.28(17) . .
C252 C251 C256 119.45(16) . .
C252 C251 C25 120.31(16) . .
C256 C251 C25 119.88(17) . .
C251 C252 C253 120.68(18) . .
C254 C253 C252 118.63(18) . .
C255 C254 C253 121.71(17) . .
C255 C254 Cl1 118.80(15) . .
C253 C254 Cl1 119.47(15) . .
C254 C255 C256 119.32(18) . .
C255 C256 C251 120.19(18) . .
N26 C261 C263 109.58(17) . .
N26 C261 C264 108.67(15) . .
C263 C261 C264 109.2(2) . .
N26 C261 C262 108.33(17) . .
C263 C261 C262 111.16(18) . .
C264 C261 C262 109.81(19) . .
C2 N3 C4 122.52(16) . .
C13 N12 C11 119.61(15) . .
C22 N21 C20 122.31(16) . .
N27 N26 C25 111.53(15) . .
N27 N26 C261 119.15(15) . .
C25 N26 C261 129.30(15) . .
C23 N27 N26 105.07(14) . .

loop_
_geom_bond_atom_site_label_1
_geom_bond_atom_site_label_2
_geom_bond_distance
_geom_bond_site_symmetry_2
C2 O1 1.238(2) 2_756
C2 N3 1.341(2) .
C2 C18 1.498(3) 2_756
C4 N3 1.459(2) .
C4 C5 1.512(2) .
C5 C10 1.388(3) .
C5 C6 1.391(3) .
C6 C7 1.386(3) .
C7 C8 1.389(3) .
C8 C9 1.397(3) .
C8 C11 1.512(2) .
C9 C10 1.385(3) .
C11 N12 1.462(2) .
C13 O2 1.241(2) .
C13 N12 1.338(2) .
C13 C14 1.492(3) .
C14 C19 1.393(3) .
C14 C15 1.395(2) .
C15 C16 1.385(3) .
C16 C17 1.381(3) .
C17 C18 1.392(2) .
C18 C19 1.397(3) .
C18 C2 1.498(3) 2_756
C20 N21 1.455(2) .
C20 C20 1.525(4) 2_756
C22 O3 1.234(2) .
C22 N21 1.340(2) .
C22 C23 1.482(2) .
C23 N27 1.334(2) .
C23 C24 1.395(2) .
C24 C25 1.371(3) .
C25 N26 1.370(2) .
C25 C251 1.488(2) .
C251 C252 1.388(3) .
C251 C256 1.393(3) .
C252 C253 1.393(2) .
C253 C254 1.385(3) .
C254 C255 1.374(3) .
C254 Cl1 1.7418(19) .
C255 C256 1.392(2) .
C261 N26 1.505(3) .
C261 C263 1.522(3) .
C261 C264 1.522(3) .
C261 C262 1.524(3) .
N26 N27 1.349(2) .
O1 C2 1.238(2) 2_756
